data_7029524
loop_
_publ_author_name
'Chatterjee, Tamal'
'Ghosh, Avijit'
'Madhu, Sheri'
'Ravikanth, Mangalampalli'

_publ_section_title
;
 Stable core-modified calixsmaragdyrins: synthesis, structure and specific
 sensing of the hydrogen sulfate ion.
;
_journal_issue 16
_journal_name_full 'Dalton transactions (Cambridge, England : 2003)'
_journal_page_first 6050
_journal_page_last 6058
_journal_paper_doi 10.1039/c3dt53134a
_journal_volume 43
_journal_year 2014
_chemical_formula_moiety 'C37 H28 N4 O, H2 O'
_chemical_formula_sum 'C37 H30 N4 O2'
_chemical_formula_weight 562.65
_chemical_name_common TC1'
_space_group_IT_number 86
_symmetry_cell_setting tetragonal
_symmetry_space_group_name_Hall '-P 4bc'
_symmetry_space_group_name_H-M 'P 42/n :2'
_atom_sites_solution_hydrogens geom
_atom_sites_solution_primary direct
_atom_sites_solution_secondary difmap
_audit_creation_method SHELXL-97
_cell_angle_alpha 90.00
_cell_angle_beta 90.00
_cell_angle_gamma 90.00
_cell_formula_units_Z 8
_cell_length_a 23.5396(4)
_cell_length_b 23.5396(4)
_cell_length_c 9.9876(2)
_cell_measurement_reflns_used 20826
_cell_measurement_temperature 100.4(2)
_cell_measurement_theta_max 30.7970
_cell_measurement_theta_min 2.2106
_cell_volume 5534.26(17)
_computing_cell_refinement
;
CrysAlisPro, Agilent Technologies,
Version 1.171.35.21 (release 20-01-2012 CrysAlis171 .NET)
(compiled Jan 23 2012,18:06:46)
;
_computing_data_collection
;
CrysAlisPro, Agilent Technologies,
Version 1.171.35.21 (release 20-01-2012 CrysAlis171 .NET)
(compiled Jan 23 2012,18:06:46)
;
_computing_data_reduction
;
CrysAlisPro, Agilent Technologies,
Version 1.171.35.21 (release 20-01-2012 CrysAlis171 .NET)
(compiled Jan 23 2012,18:06:46)
;
_computing_molecular_graphics
;
 ORTEP3 for Windows (L. J. Farrugia, J. Appl. Crystallogr. 1997, 30, 565.)
;
_computing_publication_material
;
WinGX v1.80.05 (L. J. Farrugia, J. Appl. Cryst., 1999, 32, 837-838.)
;
_computing_structure_refinement
;
 SHELXL-97 (G. M. Sheldrick, Acta Cryst. (2008). A64, 112-122)
;
_computing_structure_solution
;
 SIR-92 (A. Altomare, G. Cascarano, C. Giacovazzo and A. Guagliardi,
 J. Appl. Crystallogr. 1993, 26, 343-350.)
;
_diffrn_ambient_temperature 100.4(2)
_diffrn_detector_area_resol_mean 16.1419
_diffrn_measured_fraction_theta_full 1.000
_diffrn_measured_fraction_theta_max 1.000
_diffrn_measurement_device_type 'Xcalibur, Eos'
_diffrn_measurement_method '\w scans'
_diffrn_radiation_monochromator graphite
_diffrn_radiation_source 'Enhance (Mo) X-ray Source'
_diffrn_radiation_type 'Mo K\a'
_diffrn_radiation_wavelength 0.7107
_diffrn_reflns_av_R_equivalents 0.0492
_diffrn_reflns_av_sigmaI/netI 0.0206
_diffrn_reflns_limit_h_max 31
_diffrn_reflns_limit_h_min -31
_diffrn_reflns_limit_k_max 32
_diffrn_reflns_limit_k_min -32
_diffrn_reflns_limit_l_max 13
_diffrn_reflns_limit_l_min -13
_diffrn_reflns_number 122109
_diffrn_reflns_theta_full 29.00
_diffrn_reflns_theta_max 29.00
_diffrn_reflns_theta_min 2.22
_exptl_absorpt_coefficient_mu 0.085
_exptl_absorpt_correction_T_max 1.00000
_exptl_absorpt_correction_T_min 0.95732
_exptl_absorpt_correction_type multi-scan
_exptl_absorpt_process_details
;
CrysAlisPro, Agilent Technologies,
Version 1.171.35.21 (release 20-01-2012 CrysAlis171 .NET)
(compiled Jan 23 2012,18:06:46)
Empirical absorption correction using spherical harmonics,
 implemented in SCALE3 ABSPACK scaling algorithm.
;
_exptl_crystal_colour black
_exptl_crystal_density_diffrn 1.351
_exptl_crystal_density_method 'not measured'
_exptl_crystal_description fragment
_exptl_crystal_F_000 2368
_exptl_crystal_recrystallization_method
;
 From solution in methylenechloride at 20 deg C
;
_exptl_crystal_size_max 0.25
_exptl_crystal_size_mid 0.25
_exptl_crystal_size_min 0.17
_refine_diff_density_max 0.421
_refine_diff_density_min -0.555
_refine_diff_density_rms 0.052
_refine_ls_extinction_method none
_refine_ls_goodness_of_fit_ref 1.062
_refine_ls_hydrogen_treatment mixed
_refine_ls_matrix_type full
_refine_ls_number_parameters 404
_refine_ls_number_reflns 7352
_refine_ls_number_restraints 3
_refine_ls_restrained_S_all 1.063
_refine_ls_R_factor_all 0.0605
_refine_ls_R_factor_gt 0.0494
_refine_ls_shift/su_max 0.001
_refine_ls_shift/su_mean 0.000
_refine_ls_structure_factor_coef Fsqd
_refine_ls_weighting_details 'calc w=1/[\s^2^(Fo^2^)+(0.0528P)^2^+3.9085P] where P=(Fo^2^+2Fc^2^)/3'
_refine_ls_weighting_scheme calc
_refine_ls_wR_factor_gt 0.1170
_refine_ls_wR_factor_ref 0.1233
_reflns_number_gt 6245
_reflns_number_total 7352
_reflns_threshold_expression >2\s(I)
_cod_data_source_file c3dt53134a.txt
_cod_data_source_block rm2bw
_cod_original_sg_symbol_H-M P42/n
_cod_original_formula_sum 'C37 H30 N4 O2 '
_cod_database_code 7029524

loop_
_symmetry_equiv_pos_as_xyz
'x, y, z'
'-x+1/2, -y+1/2, z'
'-y, x+1/2, z+1/2'
'y+1/2, -x, z+1/2'
'-x, -y, -z'
'x-1/2, y-1/2, -z'
'y, -x-1/2, -z-1/2'
'-y-1/2, x, -z-1/2'

loop_
_atom_site_label
_atom_site_type_symbol
_atom_site_fract_x
_atom_site_fract_y
_atom_site_fract_z
_atom_site_U_iso_or_equiv
_atom_site_adp_type
_atom_site_occupancy
_atom_site_symmetry_multiplicity
_atom_site_calc_flag
_atom_site_refinement_flags
N1 N 0.71772(5) 0.48390(5) 0.51075(12) 0.0151(2) Uani 1 1 d .
N2 N 0.66879(5) 0.59789(5) 0.48527(12) 0.0149(2) Uani 1 1 d .
N3 N 0.54275(5) 0.48361(5) 0.34788(12) 0.0150(2) Uani 1 1 d .
N4 N 0.63685(5) 0.41432(5) 0.43470(12) 0.0163(2) Uani 1 1 d .
C1 C 0.74854(6) 0.43716(6) 0.54505(14) 0.0159(3) Uani 1 1 d .
C2 C 0.79272(6) 0.45494(6) 0.62804(15) 0.0183(3) Uani 1 1 d .
H2 H 0.8215 0.4316 0.6658 0.022 Uiso 1 1 calc R
C3 C 0.78685(6) 0.51388(6) 0.64553(14) 0.0176(3) Uani 1 1 d .
H3 H 0.8109 0.5376 0.6976 0.021 Uiso 1 1 calc R
C4 C 0.73940(6) 0.53131(6) 0.57267(14) 0.0147(3) Uani 1 1 d .
C5 C 0.71353(5) 0.58620(6) 0.56224(13) 0.0142(2) Uani 1 1 d .
C6 C 0.73350(6) 0.63627(6) 0.63441(14) 0.0159(3) Uani 1 1 d .
H6 H 0.7642 0.6380 0.6961 0.019 Uiso 1 1 calc R
C7 C 0.69970(6) 0.67952(6) 0.59588(14) 0.0152(3) Uani 1 1 d .
H7 H 0.7022 0.7179 0.6246 0.018 Uiso 1 1 calc R
C8 C 0.65848(5) 0.65593(5) 0.50128(13) 0.0136(2) Uani 1 1 d .
C9 C 0.61664(5) 0.68691(5) 0.43786(13) 0.0131(2) Uani 1 1 d .
C10 C 0.57201(5) 0.66693(5) 0.35249(13) 0.0133(2) Uani 1 1 d .
C11 C 0.53713(6) 0.69854(6) 0.26910(14) 0.0157(3) Uani 1 1 d .
H11 H 0.5381 0.7386 0.2572 0.019 Uiso 1 1 calc R
C12 C 0.50021(6) 0.66040(6) 0.20573(14) 0.0156(3) Uani 1 1 d .
H12 H 0.4720 0.6696 0.1413 0.019 Uiso 1 1 calc R
C13 C 0.51268(5) 0.60673(6) 0.25477(13) 0.0138(2) Uani 1 1 d .
C14 C 0.48093(5) 0.55546(6) 0.23744(13) 0.0146(3) Uani 1 1 d .
C15 C 0.49215(6) 0.50268(6) 0.29122(13) 0.0145(3) Uani 1 1 d .
C16 C 0.45249(6) 0.45576(6) 0.30091(14) 0.0171(3) Uani 1 1 d .
H16 H 0.4143 0.4559 0.2702 0.020 Uiso 1 1 calc R
C17 C 0.47916(6) 0.41180(6) 0.36107(14) 0.0176(3) Uani 1 1 d .
H17 H 0.4625 0.3763 0.3834 0.021 Uiso 1 1 calc R
C18 C 0.53731(6) 0.42802(6) 0.38553(13) 0.0152(3) Uani 1 1 d .
C19 C 0.58180(6) 0.39387(6) 0.42963(14) 0.0158(3) Uani 1 1 d .
C20 C 0.58035(6) 0.33577(6) 0.47195(15) 0.0199(3) Uani 1 1 d .
H20 H 0.5479 0.3119 0.4776 0.024 Uiso 1 1 calc R
C21 C 0.63539(6) 0.32160(6) 0.50274(16) 0.0210(3) Uani 1 1 d .
H21 H 0.6487 0.2858 0.5336 0.025 Uiso 1 1 calc R
C22 C 0.66903(6) 0.37171(6) 0.47904(14) 0.0165(3) Uani 1 1 d .
C23 C 0.73285(6) 0.37843(6) 0.49415(16) 0.0199(3) Uani 1 1 d .
C24 C 0.75935(7) 0.36978(7) 0.35289(19) 0.0312(4) Uani 1 1 d .
H24A H 0.7480 0.3326 0.3176 0.047 Uiso 1 1 calc R
H24B H 0.8009 0.3715 0.3595 0.047 Uiso 1 1 calc R
H24C H 0.7459 0.3998 0.2926 0.047 Uiso 1 1 calc R
C25 C 0.75725(7) 0.33367(7) 0.5903(2) 0.0347(4) Uani 1 1 d .
H25A H 0.7395 0.3378 0.6785 0.052 Uiso 1 1 calc R
H25B H 0.7984 0.3391 0.5986 0.052 Uiso 1 1 calc R
H25C H 0.7495 0.2956 0.5552 0.052 Uiso 1 1 calc R
C26 C 0.61751(6) 0.75018(5) 0.45478(14) 0.0150(3) Uani 1 1 d .
C27 C 0.66271(6) 0.78180(6) 0.40295(15) 0.0197(3) Uani 1 1 d .
H27 H 0.6923 0.7632 0.3553 0.024 Uiso 1 1 calc R
C28 C 0.66462(7) 0.84055(6) 0.42093(17) 0.0264(3) Uani 1 1 d .
H28 H 0.6955 0.8618 0.3857 0.032 Uiso 1 1 calc R
C29 C 0.62140(8) 0.86796(6) 0.49042(18) 0.0288(4) Uani 1 1 d .
H29 H 0.6227 0.9079 0.5030 0.035 Uiso 1 1 calc R
C30 C 0.57638(7) 0.83684(6) 0.54122(17) 0.0265(3) Uani 1 1 d .
H30 H 0.5468 0.8556 0.5886 0.032 Uiso 1 1 calc R
C31 C 0.57412(6) 0.77824(6) 0.52331(15) 0.0194(3) Uani 1 1 d .
H31 H 0.5429 0.7573 0.5579 0.023 Uiso 1 1 calc R
C32 C 0.42788(5) 0.56204(6) 0.15493(14) 0.0144(2) Uani 1 1 d .
C33 C 0.43138(6) 0.56261(6) 0.01496(14) 0.0168(3) Uani 1 1 d .
H33 H 0.4672 0.5587 -0.0277 0.020 Uiso 1 1 calc R
C34 C 0.38243(6) 0.56891(6) -0.06190(14) 0.0188(3) Uani 1 1 d .
H34 H 0.3850 0.5698 -0.1568 0.023 Uiso 1 1 calc R
C35 C 0.32987(6) 0.57383(6) 0.00014(16) 0.0205(3) Uani 1 1 d .
H35 H 0.2965 0.5777 -0.0525 0.025 Uiso 1 1 calc R
C36 C 0.32594(6) 0.57305(7) 0.13845(16) 0.0233(3) Uani 1 1 d .
H36 H 0.2899 0.5761 0.1805 0.028 Uiso 1 1 calc R
C37 C 0.37489(6) 0.56777(6) 0.21602(15) 0.0200(3) Uani 1 1 d .
H37 H 0.3722 0.5681 0.3109 0.024 Uiso 1 1 calc R
O1 O 0.55754(4) 0.61011(4) 0.34322(10) 0.01360(19) Uani 1 1 d .
O2 O 0.65076(5) 0.52969(5) 0.27025(11) 0.0231(2) Uani 1 1 d D
H3N H 0.5766(9) 0.5005(9) 0.338(2) 0.033(5) Uiso 1 1 d .
H1N H 0.6869(9) 0.4815(8) 0.464(2) 0.030(5) Uiso 1 1 d .
H1O H 0.6530(10) 0.5545(5) 0.3281(13) 0.045 Uiso 1 1 d D
H2O H 0.6483(10) 0.5474(7) 0.1995(9) 0.045 Uiso 1 1 d D

loop_
_atom_site_aniso_label
_atom_site_aniso_U_11
_atom_site_aniso_U_22
_atom_site_aniso_U_33
_atom_site_aniso_U_23
_atom_site_aniso_U_13
_atom_site_aniso_U_12
N1 0.0155(5) 0.0122(5) 0.0176(6) 0.0006(4) -0.0018(4) 0.0005(4)
N2 0.0152(5) 0.0121(5) 0.0173(5) -0.0006(4) -0.0015(4) 0.0006(4)
N3 0.0145(5) 0.0131(5) 0.0173(6) 0.0000(4) -0.0008(4) -0.0030(4)
N4 0.0178(5) 0.0130(5) 0.0180(6) -0.0002(4) 0.0018(4) -0.0007(4)
C1 0.0156(6) 0.0143(6) 0.0180(6) 0.0036(5) 0.0032(5) 0.0026(5)
C2 0.0168(6) 0.0203(7) 0.0178(7) 0.0039(5) 0.0002(5) 0.0044(5)
C3 0.0158(6) 0.0205(7) 0.0165(6) 0.0003(5) -0.0024(5) 0.0014(5)
C4 0.0140(6) 0.0146(6) 0.0154(6) -0.0004(5) -0.0007(5) -0.0003(5)
C5 0.0135(6) 0.0147(6) 0.0142(6) -0.0002(5) 0.0004(5) -0.0012(4)
C6 0.0149(6) 0.0163(6) 0.0164(6) -0.0035(5) -0.0022(5) -0.0015(5)
C7 0.0142(6) 0.0155(6) 0.0160(6) -0.0033(5) -0.0003(5) -0.0022(5)
C8 0.0127(6) 0.0128(6) 0.0152(6) -0.0017(5) 0.0008(5) -0.0017(4)
C9 0.0128(6) 0.0121(6) 0.0144(6) -0.0004(5) 0.0018(5) -0.0011(4)
C10 0.0138(6) 0.0112(6) 0.0150(6) -0.0003(5) 0.0011(5) -0.0003(4)
C11 0.0153(6) 0.0130(6) 0.0188(6) 0.0004(5) -0.0012(5) 0.0001(5)
C12 0.0133(6) 0.0165(6) 0.0171(6) 0.0002(5) -0.0024(5) 0.0011(5)
C13 0.0119(6) 0.0165(6) 0.0130(6) -0.0016(5) -0.0003(5) -0.0002(4)
C14 0.0132(6) 0.0168(6) 0.0137(6) -0.0018(5) 0.0006(5) -0.0019(5)
C15 0.0145(6) 0.0162(6) 0.0128(6) -0.0024(5) 0.0005(5) -0.0029(5)
C16 0.0169(6) 0.0191(6) 0.0152(6) -0.0018(5) -0.0003(5) -0.0058(5)
C17 0.0210(7) 0.0167(6) 0.0150(6) -0.0019(5) 0.0015(5) -0.0072(5)
C18 0.0204(6) 0.0140(6) 0.0113(6) -0.0023(5) 0.0018(5) -0.0039(5)
C19 0.0205(6) 0.0135(6) 0.0134(6) -0.0007(5) 0.0025(5) -0.0034(5)
C20 0.0239(7) 0.0145(6) 0.0214(7) 0.0019(5) 0.0015(6) -0.0053(5)
C21 0.0259(7) 0.0123(6) 0.0247(7) 0.0023(5) 0.0023(6) -0.0020(5)
C22 0.0201(6) 0.0122(6) 0.0172(6) -0.0006(5) 0.0043(5) 0.0000(5)
C23 0.0187(7) 0.0117(6) 0.0292(8) 0.0011(5) 0.0038(6) 0.0023(5)
C24 0.0281(8) 0.0244(8) 0.0411(10) -0.0141(7) 0.0157(7) -0.0042(6)
C25 0.0252(8) 0.0158(7) 0.0630(13) 0.0130(8) -0.0044(8) 0.0031(6)
C26 0.0162(6) 0.0122(6) 0.0165(6) -0.0005(5) -0.0034(5) -0.0003(5)
C27 0.0181(6) 0.0184(7) 0.0225(7) 0.0040(5) -0.0027(5) -0.0031(5)
C28 0.0290(8) 0.0190(7) 0.0314(8) 0.0080(6) -0.0129(7) -0.0092(6)
C29 0.0395(9) 0.0124(6) 0.0345(9) -0.0008(6) -0.0199(7) -0.0017(6)
C30 0.0317(8) 0.0190(7) 0.0287(8) -0.0087(6) -0.0089(7) 0.0079(6)
C31 0.0190(6) 0.0171(6) 0.0222(7) -0.0028(5) -0.0022(5) 0.0010(5)
C32 0.0136(6) 0.0148(6) 0.0148(6) -0.0020(5) -0.0010(5) -0.0018(5)
C33 0.0135(6) 0.0213(6) 0.0157(6) -0.0013(5) 0.0022(5) -0.0024(5)
C34 0.0220(7) 0.0201(7) 0.0142(6) -0.0012(5) -0.0017(5) -0.0024(5)
C35 0.0160(6) 0.0211(7) 0.0245(7) -0.0003(6) -0.0058(5) -0.0016(5)
C36 0.0141(6) 0.0298(8) 0.0260(8) -0.0028(6) 0.0038(6) 0.0007(5)
C37 0.0175(6) 0.0269(7) 0.0156(7) -0.0024(5) 0.0026(5) -0.0003(5)
O1 0.0135(4) 0.0119(4) 0.0154(5) -0.0003(3) -0.0024(4) -0.0017(3)
O2 0.0273(6) 0.0208(5) 0.0211(5) -0.0009(4) -0.0004(4) -0.0014(4)

loop_
_atom_type_symbol
_atom_type_description
_atom_type_scat_dispersion_real
_atom_type_scat_dispersion_imag
_atom_type_scat_source
C C 0.0033 0.0016 'International Tables Vol C Tables 4.2.6.8 and 6.1.1.4'
H H 0.0000 0.0000 'International Tables Vol C Tables 4.2.6.8 and 6.1.1.4'
N N 0.0061 0.0033 'International Tables Vol C Tables 4.2.6.8 and 6.1.1.4'
O O 0.0106 0.0060 'International Tables Vol C Tables 4.2.6.8 and 6.1.1.4'

loop_
_geom_angle_atom_site_label_1
_geom_angle_atom_site_label_2
_geom_angle_atom_site_label_3
_geom_angle
C1 N1 C4 110.19(12)
C1 N1 H1N 122.0(13)
C4 N1 H1N 127.5(13)
C5 N2 C8 105.86(11)
C18 N3 C15 109.88(11)
C18 N3 H3N 122.5(13)
C15 N3 H3N 125.1(13)
C22 N4 C19 106.43(11)
N1 C1 C2 107.72(12)
N1 C1 C23 121.45(12)
C2 C1 C23 130.83(12)
C1 C2 C3 107.28(12)
C1 C2 H2 126.4
C3 C2 H2 126.4
C4 C3 C2 107.72(12)
C4 C3 H3 126.1
C2 C3 H3 126.1
N1 C4 C3 107.05(12)
N1 C4 C5 122.82(12)
C3 C4 C5 130.09(13)
N2 C5 C4 124.36(12)
N2 C5 C6 111.88(11)
C4 C5 C6 123.76(12)
C7 C6 C5 106.19(12)
C7 C6 H6 126.9
C5 C6 H6 126.9
C6 C7 C8 106.79(12)
C6 C7 H7 126.6
C8 C7 H7 126.6
C9 C8 N2 126.05(12)
C9 C8 C7 124.69(12)
N2 C8 C7 109.26(11)
C8 C9 C10 128.57(12)
C8 C9 C26 117.62(11)
C10 C9 C26 113.78(11)
O1 C10 C11 109.45(11)
O1 C10 C9 122.53(11)
C11 C10 C9 128.02(12)
C10 C11 C12 107.16(12)
C10 C11 H11 126.4
C12 C11 H11 126.4
C13 C12 C11 107.04(12)
C13 C12 H12 126.5
C11 C12 H12 126.5
O1 C13 C12 109.62(11)
O1 C13 C14 121.76(12)
C12 C13 C14 128.00(12)
C15 C14 C13 127.82(12)
C15 C14 C32 117.72(12)
C13 C14 C32 114.40(11)
C14 C15 N3 127.76(12)
C14 C15 C16 126.09(12)
N3 C15 C16 106.15(11)
C17 C16 C15 108.30(12)
C17 C16 H16 125.9
C15 C16 H16 125.9
C16 C17 C18 108.28(12)
C16 C17 H17 125.9
C18 C17 H17 125.9
N3 C18 C19 124.70(12)
N3 C18 C17 107.19(12)
C19 C18 C17 127.96(12)
N4 C19 C18 121.04(12)
N4 C19 C20 110.11(12)
C18 C19 C20 128.84(13)
C21 C20 C19 106.01(12)
C21 C20 H20 127.0
C19 C20 H20 127.0
C20 C21 C22 106.45(12)
C20 C21 H21 126.8
C22 C21 H21 126.8
N4 C22 C21 111.00(12)
N4 C22 C23 121.14(12)
C21 C22 C23 127.82(12)
C22 C23 C1 111.64(11)
C22 C23 C25 111.14(12)
C1 C23 C25 108.90(13)
C22 C23 C24 107.04(13)
C1 C23 C24 108.97(12)
C25 C23 C24 109.09(13)
C23 C24 H24A 109.5
C23 C24 H24B 109.5
H24A C24 H24B 109.5
C23 C24 H24C 109.5
H24A C24 H24C 109.5
H24B C24 H24C 109.5
C23 C25 H25A 109.5
C23 C25 H25B 109.5
H25A C25 H25B 109.5
C23 C25 H25C 109.5
H25A C25 H25C 109.5
H25B C25 H25C 109.5
C31 C26 C27 119.12(13)
C31 C26 C9 121.03(12)
C27 C26 C9 119.85(12)
C28 C27 C26 120.30(14)
C28 C27 H27 119.8
C26 C27 H27 119.8
C29 C28 C27 120.05(15)
C29 C28 H28 120.0
C27 C28 H28 120.0
C30 C29 C28 119.82(14)
C30 C29 H29 120.1
C28 C29 H29 120.1
C29 C30 C31 120.43(15)
C29 C30 H30 119.8
C31 C30 H30 119.8
C30 C31 C26 120.27(14)
C30 C31 H31 119.9
C26 C31 H31 119.9
C37 C32 C33 119.23(13)
C37 C32 C14 120.84(12)
C33 C32 C14 119.93(12)
C34 C33 C32 120.17(13)
C34 C33 H33 119.9
C32 C33 H33 119.9
C35 C34 C33 120.02(13)
C35 C34 H34 120.0
C33 C34 H34 120.0
C36 C35 C34 120.24(13)
C36 C35 H35 119.9
C34 C35 H35 119.9
C35 C36 C37 120.02(14)
C35 C36 H36 120.0
C37 C36 H36 120.0
C36 C37 C32 120.30(13)
C36 C37 H37 119.8
C32 C37 H37 119.8
C13 O1 C10 106.69(10)
H1O O2 H2O 104.4(3)

loop_
_geom_bond_atom_site_label_1
_geom_bond_atom_site_label_2
_geom_bond_distance
N1 C1 1.3617(17)
N1 C4 1.3744(17)
N1 H1N 0.87(2)
N2 C5 1.3327(17)
N2 C8 1.3968(16)
N3 C18 1.3677(17)
N3 C15 1.3929(17)
N3 H3N 0.89(2)
N4 C22 1.3327(18)
N4 C19 1.3834(18)
C1 C2 1.394(2)
C1 C23 1.5186(19)
C2 C3 1.405(2)
C2 H2 0.9500
C3 C4 1.3948(18)
C3 H3 0.9500
C4 C5 1.4322(18)
C5 C6 1.4593(18)
C6 C7 1.3483(19)
C6 H6 0.9500
C7 C8 1.4638(18)
C7 H7 0.9500
C8 C9 1.3795(18)
C9 C10 1.4324(18)
C9 C26 1.4991(17)
C10 O1 1.3834(15)
C10 C11 1.3861(18)
C11 C12 1.4008(18)
C11 H11 0.9500
C12 C13 1.3864(18)
C12 H12 0.9500
C13 O1 1.3791(16)
C13 C14 1.4301(18)
C14 C15 1.3789(19)
C14 C32 1.5043(18)
C15 C16 1.4494(18)
C16 C17 1.351(2)
C16 H16 0.9500
C17 C18 1.4420(19)
C17 H17 0.9500
C18 C19 1.392(2)
C19 C20 1.4319(18)
C20 C21 1.373(2)
C20 H20 0.9500
C21 C22 1.4403(19)
C21 H21 0.9500
C22 C23 1.518(2)
C23 C25 1.537(2)
C23 C24 1.556(2)
C24 H24A 0.9800
C24 H24B 0.9800
C24 H24C 0.9800
C25 H25A 0.9800
C25 H25B 0.9800
C25 H25C 0.9800
C26 C31 1.3956(19)
C26 C27 1.3979(19)
C27 C28 1.395(2)
C27 H27 0.9500
C28 C29 1.391(3)
C28 H28 0.9500
C29 C30 1.385(3)
C29 H29 0.9500
C30 C31 1.392(2)
C30 H30 0.9500
C31 H31 0.9500
C32 C37 1.3950(19)
C32 C33 1.4004(19)
C33 C34 1.3926(19)
C33 H33 0.9500
C34 C35 1.388(2)
C34 H34 0.9500
C35 C36 1.385(2)
C35 H35 0.9500
C36 C37 1.394(2)
C36 H36 0.9500
C37 H37 0.9500
O2 H1O 0.823(2)
O2 H2O 0.822(2)

loop_
_geom_hbond_atom_site_label_D
_geom_hbond_atom_site_label_H
_geom_hbond_atom_site_label_A
_geom_hbond_distance_DH
_geom_hbond_distance_HA
_geom_hbond_distance_DA
_geom_hbond_angle_DHA
N3 H3N O2 0.89(2) 2.00(2) 2.8710(16) 165(2)
N1 H1N N4 0.87(2) 1.99(2) 2.6235(16) 128.7(18)
N1 H1N O2 0.87(2) 2.40(2) 3.0684(16) 134.7(17)
O2 H1O N2 0.823(2) 1.910(5) 2.7147(16) 165.6(19)

loop_
_geom_torsion_atom_site_label_1
_geom_torsion_atom_site_label_2
_geom_torsion_atom_site_label_3
_geom_torsion_atom_site_label_4
_geom_torsion
C4 N1 C1 C2 -2.04(16)
C4 N1 C1 C23 178.14(12)
N1 C1 C2 C3 1.39(16)
C23 C1 C2 C3 -178.82(14)
C1 C2 C3 C4 -0.25(16)
C1 N1 C4 C3 1.87(16)
C1 N1 C4 C5 -175.91(13)
C2 C3 C4 N1 -0.96(16)
C2 C3 C4 C5 176.60(14)
C8 N2 C5 C4 -178.24(13)
C8 N2 C5 C6 1.33(15)
N1 C4 C5 N2 -4.9(2)
C3 C4 C5 N2 177.89(14)
N1 C4 C5 C6 175.60(13)
C3 C4 C5 C6 -1.6(2)
N2 C5 C6 C7 -1.31(16)
C4 C5 C6 C7 178.25(13)
C5 C6 C7 C8 0.69(15)
C5 N2 C8 C9 178.57(13)
C5 N2 C8 C7 -0.87(15)
C6 C7 C8 C9 -179.37(13)
C6 C7 C8 N2 0.07(15)
N2 C8 C9 C10 6.0(2)
C7 C8 C9 C10 -174.68(13)
N2 C8 C9 C26 -172.05(12)
C7 C8 C9 C26 7.3(2)
C8 C9 C10 O1 13.9(2)
C26 C9 C10 O1 -168.03(11)
C8 C9 C10 C11 -166.34(14)
C26 C9 C10 C11 11.7(2)
O1 C10 C11 C12 -0.32(15)
C9 C10 C11 C12 179.88(13)
C10 C11 C12 C13 1.44(16)
C11 C12 C13 O1 -2.06(15)
C11 C12 C13 C14 168.95(13)
O1 C13 C14 C15 -6.9(2)
C12 C13 C14 C15 -176.90(14)
O1 C13 C14 C32 170.30(11)
C12 C13 C14 C32 0.3(2)
C13 C14 C15 N3 -16.3(2)
C32 C14 C15 N3 166.60(13)
C13 C14 C15 C16 162.99(14)
C32 C14 C15 C16 -14.1(2)
C18 N3 C15 C14 -177.93(13)
C18 N3 C15 C16 2.66(15)
C14 C15 C16 C17 -179.17(13)
N3 C15 C16 C17 0.26(15)
C15 C16 C17 C18 -2.90(16)
C15 N3 C18 C19 171.44(13)
C15 N3 C18 C17 -4.40(15)
C16 C17 C18 N3 4.54(16)
C16 C17 C18 C19 -171.13(14)
C22 N4 C19 C18 -179.28(13)
C22 N4 C19 C20 -0.48(16)
N3 C18 C19 N4 -2.0(2)
C17 C18 C19 N4 172.98(13)
N3 C18 C19 C20 179.46(14)
C17 C18 C19 C20 -5.6(2)
N4 C19 C20 C21 0.08(17)
C18 C19 C20 C21 178.76(14)
C19 C20 C21 C22 0.32(16)
C19 N4 C22 C21 0.69(16)
C19 N4 C22 C23 178.49(13)
C20 C21 C22 N4 -0.65(17)
C20 C21 C22 C23 -178.27(14)
N4 C22 C23 C1 38.06(19)
C21 C22 C23 C1 -144.54(15)
N4 C22 C23 C25 159.86(14)
C21 C22 C23 C25 -22.7(2)
N4 C22 C23 C24 -81.11(16)
C21 C22 C23 C24 96.29(17)
N1 C1 C23 C22 -33.60(18)
C2 C1 C23 C22 146.64(15)
N1 C1 C23 C25 -156.68(14)
C2 C1 C23 C25 23.6(2)
N1 C1 C23 C24 84.42(16)
C2 C1 C23 C24 -95.35(18)
C8 C9 C26 C31 -113.97(15)
C10 C9 C26 C31 67.72(17)
C8 C9 C26 C27 65.17(18)
C10 C9 C26 C27 -113.14(14)
C31 C26 C27 C28 0.7(2)
C9 C26 C27 C28 -178.45(13)
C26 C27 C28 C29 -0.1(2)
C27 C28 C29 C30 -0.2(2)
C28 C29 C30 C31 0.1(2)
C29 C30 C31 C26 0.5(2)
C27 C26 C31 C30 -0.9(2)
C9 C26 C31 C30 178.26(13)
C15 C14 C32 C37 78.58(17)
C13 C14 C32 C37 -98.89(15)
C15 C14 C32 C33 -101.58(16)
C13 C14 C32 C33 80.95(16)
C37 C32 C33 C34 0.1(2)
C14 C32 C33 C34 -179.76(12)
C32 C33 C34 C35 -0.9(2)
C33 C34 C35 C36 0.6(2)
C34 C35 C36 C37 0.5(2)
C35 C36 C37 C32 -1.4(2)
C33 C32 C37 C36 1.0(2)
C14 C32 C37 C36 -179.11(13)
C12 C13 O1 C10 1.85(14)
C14 C13 O1 C10 -169.82(12)
C11 C10 O1 C13 -0.93(14)
C9 C10 O1 C13 178.88(12)
